data_4511450
loop_
_publ_author_name
'Macquart, Ren\'e B.'
'Smith, Mark D.'
'zur Loye, Hans-Conrad'

_publ_section_title
;
 Crystal Growth and Single-Crystal Structures ofRERhO3(RE= La, Pr, Nd, Sm,
 Eu, Tb) Orthorhodites from a K2CO3Flux
;
_journal_issue 6
_journal_name_full 'Crystal Growth &amp; Design'
_journal_page_first 1361
_journal_paper_doi 10.1021/cg050605c
_journal_volume 6
_journal_year 2006
_chemical_formula_moiety 'Eu O3 Rh'
_chemical_formula_sum 'Eu O3 Rh'
_chemical_formula_weight 302.87
_chemical_name_systematic
; 
 ? 
;
_space_group_IT_number 62
_symmetry_cell_setting orthorhombic
_symmetry_space_group_name_Hall '-P 2ac 2n'
_symmetry_space_group_name_H-M 'P n m a'
_atom_sites_solution_primary direct
_atom_sites_solution_secondary difmap
_audit_creation_method SHELXL-97
_cell_angle_alpha 90.00
_cell_angle_beta 90.00
_cell_angle_gamma 90.00
_cell_formula_units_Z 4
_cell_length_a 5.7574(3)
_cell_length_b 7.6786(4)
_cell_length_c 5.2978(3)
_cell_measurement_reflns_used 2014
_cell_measurement_temperature 294(1)
_cell_measurement_theta_max 33.152
_cell_measurement_theta_min 4.674
_cell_volume 234.21(2)
_computing_cell_refinement 'SAINT+ NT V6.22 (Bruker, 2001)'
_computing_data_collection 'SMART NT V5.625 (Bruker, 1998)'
_computing_data_reduction 'SAINT+ NT V6.22'
_computing_molecular_graphics 'SHELXTL V6.1 (Sheldrick, 2000)'
_computing_publication_material 'SHELXTL V6.1'
_computing_structure_refinement 'SHELXL-97 (Sheldrick, 1997)'
_computing_structure_solution 'SHELXS-97 (Sheldrick, 1990)'
_diffrn_ambient_temperature 294(1)
_diffrn_measured_fraction_theta_full 0.998
_diffrn_measured_fraction_theta_max 0.998
_diffrn_measurement_device_type 'Bruker SMART APEX CCD diffractometer'
_diffrn_measurement_method 'omega scans'
_diffrn_radiation_monochromator graphite
_diffrn_radiation_source 'fine-focus sealed tube'
_diffrn_radiation_type MoK\a
_diffrn_radiation_wavelength 0.71073
_diffrn_reflns_av_R_equivalents 0.0299
_diffrn_reflns_av_sigmaI/netI 0.0161
_diffrn_reflns_limit_h_max 8
_diffrn_reflns_limit_h_min -8
_diffrn_reflns_limit_k_max 11
_diffrn_reflns_limit_k_min -11
_diffrn_reflns_limit_l_max 7
_diffrn_reflns_limit_l_min -8
_diffrn_reflns_number 4307
_diffrn_reflns_theta_full 33.15
_diffrn_reflns_theta_max 33.15
_diffrn_reflns_theta_min 4.67
_exptl_absorpt_coefficient_mu 33.282
_exptl_absorpt_correction_T_max 1.0000
_exptl_absorpt_correction_T_min 0.6836
_exptl_absorpt_correction_type multi-scan
_exptl_absorpt_process_details '(SADABS, Bruker, 2001)'
_exptl_crystal_colour black
_exptl_crystal_density_diffrn 8.589
_exptl_crystal_density_method 'not measured'
_exptl_crystal_description bar
_exptl_crystal_F_000 528
_exptl_crystal_size_max 0.04
_exptl_crystal_size_mid 0.02
_exptl_crystal_size_min 0.02
_refine_diff_density_max 2.023
_refine_diff_density_min -2.296
_refine_diff_density_rms 0.409
_refine_ls_extinction_coef 0.0053(5)
_refine_ls_extinction_expression Fc^*^=kFc[1+0.001xFc^2^\l^3^/sin(2\q)]^-1/4^
_refine_ls_extinction_method SHELXL
_refine_ls_goodness_of_fit_ref 1.141
_refine_ls_matrix_type full
_refine_ls_number_parameters 29
_refine_ls_number_reflns 469
_refine_ls_number_restraints 0
_refine_ls_restrained_S_all 1.141
_refine_ls_R_factor_all 0.0255
_refine_ls_R_factor_gt 0.0246
_refine_ls_shift/su_max 0.000
_refine_ls_shift/su_mean 0.000
_refine_ls_structure_factor_coef Fsqd
_refine_ls_weighting_details 'calc w=1/[\s^2^(Fo^2^)+(0.0287P)^2^+2.6181P] where P=(Fo^2^+2Fc^2^)/3'
_refine_ls_weighting_scheme calc
_refine_ls_wR_factor_gt 0.0569
_refine_ls_wR_factor_ref 0.0574
_reflns_number_gt 459
_reflns_number_total 469
_reflns_threshold_expression >2sigma(I)
_cod_data_source_file cg050605c_si.cif
_cod_data_source_block EuRhO3_Pnma
_cod_depositor_comments
;
The following automatic conversions were performed:

'_symmetry_cell_setting' value 'Orthorhombic' changed to
'orthorhombic' according to
/usr/data/users/saulius/automatic-downloads/retrospective/ACS/lib/dictionaries/cif_core.dic
dictionary named 'cif_core.dic' version 2.4.2 from 2011-04-26.

Automatic conversion script
Id: cif_fix_values 2281 2013-09-26 08:29:07Z andrius 
;
_cod_database_code 4511450

loop_
_symmetry_equiv_pos_as_xyz
'x, y, z'
'-x+1/2, -y, z+1/2'
'-x, y+1/2, -z'
'x+1/2, -y+1/2, -z+1/2'
'-x, -y, -z'
'x-1/2, y, -z-1/2'
'x, -y-1/2, z'
'-x-1/2, y-1/2, z-1/2'

loop_
_atom_site_label
_atom_site_type_symbol
_atom_site_fract_x
_atom_site_fract_y
_atom_site_fract_z
_atom_site_U_iso_or_equiv
_atom_site_adp_type
_atom_site_occupancy
_atom_site_symmetry_multiplicity
_atom_site_calc_flag
_atom_site_refinement_flags
Eu1 Eu 0.42297(6) 0.2500 0.52475(7) 0.00734(14) Uani 1 2 d S
Rh1 Rh 0.0000 0.0000 0.5000 0.00579(15) Uani 1 2 d S
O1 O 0.1939(6) 0.0560(5) 0.8176(6) 0.0080(6) Uani 1 1 d .
O2 O 0.0395(9) 0.2500 0.3827(10) 0.0088(9) Uani 1 2 d S

loop_
_atom_site_aniso_label
_atom_site_aniso_U_11
_atom_site_aniso_U_22
_atom_site_aniso_U_33
_atom_site_aniso_U_23
_atom_site_aniso_U_13
_atom_site_aniso_U_12
Eu1 0.00637(19) 0.00759(19) 0.00806(19) 0.000 -0.00031(10) 0.000
Rh1 0.0057(3) 0.0055(2) 0.0062(2) -0.00006(15) -0.00023(14) -0.00001(17)
O1 0.0047(14) 0.0115(15) 0.0077(14) -0.0019(12) -0.0033(11) 0.0020(12)
O2 0.012(2) 0.007(2) 0.008(2) 0.000 -0.0013(18) 0.000

loop_
_atom_type_symbol
_atom_type_description
_atom_type_scat_dispersion_real
_atom_type_scat_dispersion_imag
_atom_type_scat_source
O O 0.0106 0.0060 'International Tables Vol C Tables 4.2.6.8 and 6.1.1.4'
Rh Rh -1.1178 0.9187 'International Tables Vol C Tables 4.2.6.8 and 6.1.1.4'
Eu Eu -0.1578 3.6682 'International Tables Vol C Tables 4.2.6.8 and 6.1.1.4'

loop_
_geom_angle_atom_site_label_1
_geom_angle_atom_site_label_2
_geom_angle_atom_site_label_3
_geom_angle
_geom_angle_site_symmetry_1
_geom_angle_site_symmetry_3
O2 Eu1 O1 98.31(13) 6_656 4_556
O2 Eu1 O1 98.31(13) 6_656 6_657
O1 Eu1 O1 80.20(18) 4_556 6_657
O2 Eu1 O2 88.45(12) 6_656 .
O1 Eu1 O2 139.01(9) 4_556 .
O1 Eu1 O2 139.01(9) 6_657 .
O2 Eu1 O1 137.93(10) 6_656 .
O1 Eu1 O1 120.72(7) 4_556 .
O1 Eu1 O1 75.53(9) 6_657 .
O2 Eu1 O1 72.76(12) . .
O2 Eu1 O1 137.93(10) 6_656 7_565
O1 Eu1 O1 75.53(9) 4_556 7_565
O1 Eu1 O1 120.72(7) 6_657 7_565
O2 Eu1 O1 72.76(12) . 7_565
O1 Eu1 O1 72.39(16) . 7_565
O2 Eu1 O1 71.55(9) 6_656 2_554
O1 Eu1 O1 151.91(8) 4_556 2_554
O1 Eu1 O1 75.67(13) 6_657 2_554
O2 Eu1 O1 68.29(8) . 2_554
O1 Eu1 O1 66.59(5) . 2_554
O1 Eu1 O1 129.68(6) 7_565 2_554
O2 Eu1 O1 71.55(9) 6_656 8_665
O1 Eu1 O1 75.67(13) 4_556 8_665
O1 Eu1 O1 151.91(8) 6_657 8_665
O2 Eu1 O1 68.29(8) . 8_665
O1 Eu1 O1 129.68(6) . 8_665
O1 Eu1 O1 66.59(5) 7_565 8_665
O1 Eu1 O1 122.56(15) 2_554 8_665
O2 Eu1 Rh1 101.10(10) 6_656 .
O1 Eu1 Rh1 160.53(8) 4_556 .
O1 Eu1 Rh1 98.40(9) 6_657 .
O2 Eu1 Rh1 40.86(4) . .
O1 Eu1 Rh1 41.47(7) . .
O1 Eu1 Rh1 88.92(8) 7_565 .
O1 Eu1 Rh1 40.81(7) 2_554 .
O1 Eu1 Rh1 109.15(7) 8_665 .
O2 Eu1 Rh1 101.10(10) 6_656 3_556
O1 Eu1 Rh1 98.40(9) 4_556 3_556
O1 Eu1 Rh1 160.53(8) 6_657 3_556
O2 Eu1 Rh1 40.86(4) . 3_556
O1 Eu1 Rh1 88.92(8) . 3_556
O1 Eu1 Rh1 41.47(7) 7_565 3_556
O1 Eu1 Rh1 109.15(7) 2_554 3_556
O1 Eu1 Rh1 40.81(7) 8_665 3_556
Rh1 Eu1 Rh1 76.416(9) . 3_556
O2 Eu1 Rh1 135.30(7) 6_656 4_556
O1 Eu1 Rh1 40.13(8) 4_556 4_556
O1 Eu1 Rh1 90.51(9) 6_657 4_556
O2 Eu1 Rh1 112.67(10) . 4_556
O1 Eu1 Rh1 86.72(8) . 4_556
O1 Eu1 Rh1 39.97(7) 7_565 4_556
O1 Eu1 Rh1 152.13(7) 2_554 4_556
O1 Eu1 Rh1 80.26(7) 8_665 4_556
Rh1 Eu1 Rh1 120.898(11) . 4_556
Rh1 Eu1 Rh1 76.746(5) 3_556 4_556
O2 Eu1 Rh1 135.30(7) 6_656 2
O1 Eu1 Rh1 90.51(9) 4_556 2
O1 Eu1 Rh1 40.13(8) 6_657 2
O2 Eu1 Rh1 112.67(10) . 2
O1 Eu1 Rh1 39.97(7) . 2
O1 Eu1 Rh1 86.72(8) 7_565 2
O1 Eu1 Rh1 80.26(7) 2_554 2
O1 Eu1 Rh1 152.13(7) 8_665 2
Rh1 Eu1 Rh1 76.746(5) . 2
Rh1 Eu1 Rh1 120.897(11) 3_556 2
Rh1 Eu1 Rh1 73.805(9) 4_556 2
O2 Rh1 O2 180.0 . 5_556
O2 Rh1 O1 87.57(18) . 2_554
O2 Rh1 O1 92.43(18) 5_556 2_554
O2 Rh1 O1 92.43(18) . 6_557
O2 Rh1 O1 87.57(18) 5_556 6_557
O1 Rh1 O1 180.0 2_554 6_557
O2 Rh1 O1 90.46(17) . 5_556
O2 Rh1 O1 89.54(17) 5_556 5_556
O1 Rh1 O1 92.12(6) 2_554 5_556
O1 Rh1 O1 87.88(6) 6_557 5_556
O2 Rh1 O1 89.54(17) . .
O2 Rh1 O1 90.46(17) 5_556 .
O1 Rh1 O1 87.88(6) 2_554 .
O1 Rh1 O1 92.12(6) 6_557 .
O1 Rh1 O1 179.999(1) 5_556 .
O2 Rh1 Eu1 131.29(15) . 5_556
O2 Rh1 Eu1 48.71(15) 5_556 5_556
O1 Rh1 Eu1 121.57(10) 2_554 5_556
O1 Rh1 Eu1 58.43(10) 6_557 5_556
O1 Rh1 Eu1 54.02(10) 5_556 5_556
O1 Rh1 Eu1 125.98(10) . 5_556
O2 Rh1 Eu1 48.71(15) . .
O2 Rh1 Eu1 131.29(15) 5_556 .
O1 Rh1 Eu1 58.43(10) 2_554 .
O1 Rh1 Eu1 121.57(10) 6_557 .
O1 Rh1 Eu1 125.98(10) 5_556 .
O1 Rh1 Eu1 54.02(10) . .
Eu1 Rh1 Eu1 180.0 5_556 .
O2 Rh1 Eu1 108.13(14) . 2_554
O2 Rh1 Eu1 71.87(14) 5_556 2_554
O1 Rh1 Eu1 52.07(10) 2_554 2_554
O1 Rh1 Eu1 127.93(10) 6_557 2_554
O1 Rh1 Eu1 46.23(9) 5_556 2_554
O1 Rh1 Eu1 133.77(9) . 2_554
Eu1 Rh1 Eu1 72.793(8) 5_556 2_554
Eu1 Rh1 Eu1 107.207(8) . 2_554
O2 Rh1 Eu1 71.87(14) . 6_557
O2 Rh1 Eu1 108.13(14) 5_556 6_557
O1 Rh1 Eu1 127.93(10) 2_554 6_557
O1 Rh1 Eu1 52.07(10) 6_557 6_557
O1 Rh1 Eu1 133.77(9) 5_556 6_557
O1 Rh1 Eu1 46.23(9) . 6_557
Eu1 Rh1 Eu1 107.207(7) 5_556 6_557
Eu1 Rh1 Eu1 72.793(7) . 6_557
Eu1 Rh1 Eu1 180.0 2_554 6_557
O2 Rh1 Eu1 39.86(14) . 6_556
O2 Rh1 Eu1 140.14(14) 5_556 6_556
O1 Rh1 Eu1 81.13(10) 2_554 6_556
O1 Rh1 Eu1 98.87(10) 6_557 6_556
O1 Rh1 Eu1 51.82(10) 5_556 6_556
O1 Rh1 Eu1 128.18(10) . 6_556
Eu1 Rh1 Eu1 102.231(8) 5_556 6_556
Eu1 Rh1 Eu1 77.769(8) . 6_556
Eu1 Rh1 Eu1 73.369(4) 2_554 6_556
Eu1 Rh1 Eu1 106.631(5) 6_557 6_556
O2 Rh1 Eu1 140.14(14) . 2
O2 Rh1 Eu1 39.86(14) 5_556 2
O1 Rh1 Eu1 98.87(10) 2_554 2
O1 Rh1 Eu1 81.13(10) 6_557 2
O1 Rh1 Eu1 128.18(10) 5_556 2
O1 Rh1 Eu1 51.82(10) . 2
Eu1 Rh1 Eu1 77.769(8) 5_556 2
Eu1 Rh1 Eu1 102.231(8) . 2
Eu1 Rh1 Eu1 106.631(5) 2_554 2
Eu1 Rh1 Eu1 73.369(5) 6_557 2
Eu1 Rh1 Eu1 180.0 6_556 2
Rh1 O1 Rh1 143.45(18) 2 .
Rh1 O1 Eu1 122.90(16) 2 6_557
Rh1 O1 Eu1 93.64(12) . 6_557
Rh1 O1 Eu1 87.96(12) 2 .
Rh1 O1 Eu1 84.51(12) . .
Eu1 O1 Eu1 101.19(13) 6_557 .
Rh1 O1 Eu1 80.76(11) 2 2
Rh1 O1 Eu1 90.89(13) . 2
Eu1 O1 Eu1 104.33(13) 6_557 2
Eu1 O1 Eu1 154.30(15) . 2
Rh1 O2 Rh1 142.0(3) . 3_556
Rh1 O2 Eu1 105.00(14) . 6_556
Rh1 O2 Eu1 105.00(14) 3_556 6_556
Rh1 O2 Eu1 90.43(15) . .
Rh1 O2 Eu1 90.43(15) 3_556 .
Eu1 O2 Eu1 126.1(2) 6_556 .

loop_
_geom_bond_atom_site_label_1
_geom_bond_atom_site_label_2
_geom_bond_distance
_geom_bond_site_symmetry_2
Eu1 O2 2.261(5) 6_656
Eu1 O1 2.313(3) 4_556
Eu1 O1 2.313(3) 6_657
Eu1 O2 2.332(5) .
Eu1 O1 2.523(4) .
Eu1 O1 2.523(4) 7_565
Eu1 O1 2.679(4) 2_554
Eu1 O1 2.679(4) 8_665
Eu1 Rh1 3.1036(3) .
Eu1 Rh1 3.1036(3) 3_556
Eu1 Rh1 3.1970(3) 4_556
Eu1 Rh1 3.1970(3) 2
Rh1 O2 2.0305(17) .
Rh1 O2 2.0305(17) 5_556
Rh1 O1 2.055(3) 2_554
Rh1 O1 2.055(3) 6_557
Rh1 O1 2.065(3) 5_556
Rh1 O1 2.065(3) .
Rh1 Eu1 3.1036(3) 5_556
Rh1 Eu1 3.1970(3) 2_554
Rh1 Eu1 3.1970(3) 6_557
Rh1 Eu1 3.4074(3) 6_556
Rh1 Eu1 3.4074(3) 2
O1 Rh1 2.055(3) 2
O1 Eu1 2.313(3) 6_557
O1 Eu1 2.679(4) 2
O2 Rh1 2.0305(17) 3_556
O2 Eu1 2.261(5) 6_556
